data_7705030
loop_
_publ_author_name
'Bakewell, Clare'

_publ_section_title
;
 Magnesium hydrides bearing sterically demanding amidinate ligands:
 synthesis, reactivity and catalytic application.
;
_journal_issue 32
_journal_name_full 'Dalton transactions (Cambridge, England : 2003)'
_journal_page_first 11354
_journal_page_last 11360
_journal_paper_doi 10.1039/d0dt02523b
_journal_volume 49
_journal_year 2020
_chemical_formula_moiety 'C148 H123.52 Mg2 N4 O0.48'
_chemical_formula_sum 'C168 H145 Mg2 N5 O0.25'
_chemical_formula_weight 2286.50
_chemical_properties_physical Air-sensitive,Moisture-sensitive
_space_group_crystal_system monoclinic
_space_group_IT_number 14
_space_group_name_Hall '-P 2yn'
_space_group_name_H-M_alt 'P 1 21/n 1'
_atom_sites_solution_hydrogens mixed
_atom_sites_solution_primary dual
_audit_creation_date 2020-07-16
_audit_creation_method
;
Olex2 1.2
(compiled 2018.05.29 svn.r3510 for OlexSys, GUI svn.r5506)
;
_audit_update_record
;
2020-07-16 deposited with the CCDC.	2020-08-04 downloaded from the CCDC.
;
_cell_angle_alpha 90
_cell_angle_beta 111.7680(10)
_cell_angle_gamma 90
_cell_formula_units_Z 4
_cell_length_a 23.3074(3)
_cell_length_b 23.7367(2)
_cell_length_c 24.8704(3)
_cell_measurement_reflns_used 29272
_cell_measurement_temperature 154.4(8)
_cell_measurement_theta_max 72.5770
_cell_measurement_theta_min 4.1420
_cell_volume 12778.2(3)
_computing_cell_refinement 'CrysAlisPro 1.171.40.53 (Rigaku OD, 2019)'
_computing_data_collection 'CrysAlisPro 1.171.40.53 (Rigaku OD, 2019)'
_computing_data_reduction 'CrysAlisPro 1.171.40.53 (Rigaku OD, 2019)'
_computing_molecular_graphics 'Olex2 (Dolomanov et al., 2009)'
_computing_publication_material 'Olex2 (Dolomanov et al., 2009)'
_computing_structure_refinement 'ShelXL (Sheldrick, 2015)'
_computing_structure_solution 'ShelXT (Sheldrick, 2015)'
_diffrn_ambient_environment N~2~
_diffrn_ambient_temperature 154.4(8)
_diffrn_detector 'CCD plate'
_diffrn_detector_area_resol_mean 5.2031
_diffrn_detector_type Atlas
_diffrn_measured_fraction_theta_full 1.000
_diffrn_measured_fraction_theta_max 0.986
_diffrn_measurement_details
;
List of Runs (angles in degrees, time in seconds):

  # Type    Start    End  Width  t~exp~   \w     \q     \k     \f   Frames
#--------------------------------------------------------------------------
  1  \w    -62.00 -11.00   1.00   10.00    --  -42.62  77.00-120.00   51
  2  \w    -85.00 -47.00   1.00   10.00    --  -42.62 125.00 -30.00   38
  3  \w   -111.00 -18.00   1.00   10.00    --  -42.62 -38.00   0.00   93
  4  \w     -7.00  30.00   1.00   10.00    --  -42.62  77.00-120.00   37
  5  \w   -116.00 -22.00   1.00   10.00    --  -42.62 -57.00 120.00   94
  6  \w     27.00  53.00   1.00   10.00    --   42.62-125.00 -30.00   26
  7  \w     39.00 113.00   1.00   30.00    --  104.49-125.00-120.00   74
  8  \w     36.00  70.00   1.00   30.00    --  104.49 -95.00  90.00   34
  9  \w     29.00  65.00   1.00   30.00    --  104.49 -77.00 150.00   36
 10  \w     41.00 113.00   1.00   30.00    --  104.49-125.00   0.00   72
 11  \w    106.00 150.00   1.00   30.00    --  104.49  77.00-150.00   44
 12  \w     36.00  95.00   1.00   30.00    --  104.49 -45.00-150.00   59
 13  \w    103.00 178.00   1.00   30.00    --  104.49  77.00   0.00   75
 14  \w     33.00 130.00   1.00   30.00    --  104.49 -45.00 -60.00   97
 15  \w    107.00 166.00   1.00   30.00    --  104.49  77.00-120.00   59
 16  \w     83.00 178.00   1.00   30.00    --  104.49  30.00 -30.00   95
 17  \w     41.00 126.00   1.00   30.00    --  104.49-143.00-168.98   85
 18  \w     69.00 113.00   1.00   30.00    --  104.49-125.00 -60.00   44
 19  \w     65.00 108.00   1.00   30.00    --  104.49-106.00  42.01   43
;
_diffrn_measurement_device 'four-circle diffractometer'
_diffrn_measurement_device_type 'SuperNova, Dual, Cu at home/near, Atlas'
_diffrn_measurement_method '\w scans'
_diffrn_orient_matrix_type 'CrysAlisPro convention (1999,Acta A55,543-557)'
_diffrn_orient_matrix_UB_11 -0.0400499000
_diffrn_orient_matrix_UB_12 0.0041164000
_diffrn_orient_matrix_UB_13 0.0371458000
_diffrn_orient_matrix_UB_21 0.0419809000
_diffrn_orient_matrix_UB_22 0.0473228000
_diffrn_orient_matrix_UB_23 0.0361180000
_diffrn_orient_matrix_UB_31 -0.0412278000
_diffrn_orient_matrix_UB_32 0.0441909000
_diffrn_orient_matrix_UB_33 -0.0420466000
_diffrn_radiation_monochromator mirror
_diffrn_radiation_probe x-ray
_diffrn_radiation_type CuK\a
_diffrn_radiation_wavelength 1.54184
_diffrn_reflns_av_R_equivalents 0.0639
_diffrn_reflns_av_unetI/netI 0.0482
_diffrn_reflns_Laue_measured_fraction_full 1.000
_diffrn_reflns_Laue_measured_fraction_max 0.986
_diffrn_reflns_limit_h_max 28
_diffrn_reflns_limit_h_min -28
_diffrn_reflns_limit_k_max 29
_diffrn_reflns_limit_k_min -21
_diffrn_reflns_limit_l_max 29
_diffrn_reflns_limit_l_min -30
_diffrn_reflns_number 92563
_diffrn_reflns_point_group_measured_fraction_full 1.000
_diffrn_reflns_point_group_measured_fraction_max 0.986
_diffrn_reflns_theta_full 67.684
_diffrn_reflns_theta_max 72.790
_diffrn_reflns_theta_min 3.724
_diffrn_source 'micro-focus sealed X-ray tube'
_diffrn_source_type 'SuperNova (Cu) X-ray Source'
_exptl_absorpt_coefficient_mu 0.606
_exptl_absorpt_correction_T_max 1.000
_exptl_absorpt_correction_T_min 0.673
_exptl_absorpt_correction_type gaussian
_exptl_absorpt_process_details
;
CrysAlisPro 1.171.40.53 (Rigaku Oxford Diffraction, 2019)
Numerical absorption correction based on gaussian integration over
			a multifaceted crystal model
Empirical absorption correction using spherical harmonics,
 implemented in SCALE3 ABSPACK scaling algorithm.
;
_exptl_crystal_colour colourless
_exptl_crystal_colour_primary colourless
_exptl_crystal_density_diffrn 1.189
_exptl_crystal_description block
_exptl_crystal_F_000 4856
_exptl_crystal_recrystallization_method 'Re-crystallisation from solvent: benzene'
_exptl_crystal_size_max 0.17
_exptl_crystal_size_mid 0.1
_exptl_crystal_size_min 0.093
_refine_diff_density_max 0.330
_refine_diff_density_min -0.286
_refine_diff_density_rms 0.045
_refine_ls_extinction_method none
_refine_ls_goodness_of_fit_ref 1.041
_refine_ls_hydrogen_treatment mixed
_refine_ls_matrix_type full
_refine_ls_number_parameters 1452
_refine_ls_number_reflns 25118
_refine_ls_number_restraints 12
_refine_ls_restrained_S_all 1.043
_refine_ls_R_factor_all 0.0693
_refine_ls_R_factor_gt 0.0538
_refine_ls_shift/su_max 0.001
_refine_ls_shift/su_mean 0.000
_refine_ls_structure_factor_coef Fsqd
_refine_ls_weighting_details 'w=1/[\s^2^(Fo^2^)+(0.0686P)^2^+5.0648P] where P=(Fo^2^+2Fc^2^)/3'
_refine_ls_weighting_scheme calc
_refine_ls_wR_factor_gt 0.1404
_refine_ls_wR_factor_ref 0.1527
_reflns_Friedel_coverage 0.000
_reflns_number_gt 19811
_reflns_number_total 25118
_reflns_threshold_expression 'I > 2\s(I)'
_cod_data_source_file d0dt02523b2.cif
_cod_data_source_block xstr1089
_cod_depositor_comments 'Adding full bibliography for 7705030--7705034.cif.'
_cod_database_code 7705030
_shelx_shelxl_version_number 2018/3
_chemical_oxdiff_formula 'C162 H140 N4 Mg2'
_chemical_oxdiff_usercomment CB-145
_shelx_space_group_comment
;
The symmetry employed for this shelxl refinement is uniquely defined
by the following loop, which should always be used as a source of
symmetry information in preference to the above space-group names.
They are only intended as comments.
;
_shelx_estimated_absorpt_t_max 0.946
_shelx_estimated_absorpt_t_min 0.904
_reflns_odcompleteness_completeness 99.95
_reflns_odcompleteness_iscentric 1
_reflns_odcompleteness_theta 66.49
_olex2_refinement_description
;
1. Fixed Uiso
 At 1.2 times of:
  All C(H) groups
 At 1.5 times of:
  All C(H,H,H) groups
2. Uiso/Uaniso restraints and constraints
HA \\sim OB \\sim O0AA \\sim H: within 1A with sigma of 0.01 and sigma for
terminal atoms of 0.01
3. Others
 Sof(O0AA)=Sof(OB)=1-FVAR(1)
 Sof(H)=Sof(HA)=FVAR(1)
4.a Aromatic/amide H refined with riding coordinates:
 C40(H40), C110(H110), C114(H114), C118(H118), C77(H77), C79(H79), C36(H36),
 C44(H44), C120(H120), C106(H106), C107(H107), C39(H39), C5(H5), C55(H55),
 C61(H61), C105(H105), C27(H27), C46(H46), C3(H3), C103(H103), C125(H125),
 C94(H94), C111(H111), C131(H131), C37(H37), C23(H23), C97(H97), C104(H104),
 C129(H129), C57(H57), C113(H113), C10(H10), C60(H60), C29(H29), C54(H54),
 C26(H26), C14(H14), C101(H101), C59(H59), C135(H135), C64(H64), C33(H33),
 C148(H148), C51(H51), C58(H58), C24(H24), C84(H84), C128(H128), C16(H16),
 C70(H70), C98(H98), C68(H68), C133(H133), C126(H126), C20(H20), C132(H132),
 C25(H25), C18(H18), C127(H127), C74(H74), C19(H19), C134(H134), C142(H142),
 C88(H88), C90(H90), C32(H32), C52(H52), C53(H53), C12(H12), C93(H93),
 C100(H100), C31(H31), C13(H13), C30(H30), C11(H11), C65(H65), C17(H17),
 C99(H99), C71(H71), C147(H147), C67(H67), C87(H87), C92(H92), C144(H144),
 C86(H86), C66(H66), C85(H85), C73(H73), C138(H138), C72(H72), C91(H91),
 C141(H141), C140(H140), C139(H139), C146(H146), C145(H145)
4.b Idealised Me refined as rotating group:
 C122(H12A,H12B,H12C), C81(H81A,H81B,H81C), C7(H7A,H7B,H7C), C41(H41A,H41B,
 H41C), C48(H48A,H48B,H48C), C115(H11A,H11B,H11C)
;
_olex2_submission_special_instructions 'No special instructions were received'
_oxdiff_exptl_absorpt_empirical_details
;
Empirical correction (ABSPACK) includes:
- Absorption correction using spherical harmonics
- Frame scaling
;
_oxdiff_exptl_absorpt_empirical_full_max 2.098
_oxdiff_exptl_absorpt_empirical_full_min 0.599

loop_
_space_group_symop_operation_xyz
'x, y, z'
'-x+1/2, y+1/2, -z+1/2'
'-x, -y, -z'
'x-1/2, -y-1/2, z-1/2'

loop_
_atom_site_label
_atom_site_type_symbol
_atom_site_fract_x
_atom_site_fract_y
_atom_site_fract_z
_atom_site_U_iso_or_equiv
_atom_site_adp_type
_atom_site_occupancy
_atom_site_site_symmetry_order
_atom_site_calc_flag
_atom_site_refinement_flags_posn
_atom_site_refinement_flags_adp
_atom_site_refinement_flags_occupancy
_atom_site_disorder_assembly
_atom_site_disorder_group
Mg1 Mg 0.21493(3) 0.29495(2) 0.40112(2) 0.02505(12) Uani 1 1 d . . . . .
Mg2 Mg 0.16539(3) 0.24848(2) 0.47737(3) 0.03313(15) Uani 1 1 d . . . . .
N2 N 0.21315(6) 0.35664(6) 0.34231(6) 0.0226(3) Uani 1 1 d . . . . .
N1 N 0.28345(6) 0.28765(5) 0.36801(6) 0.0219(3) Uani 1 1 d . . . . .
N4 N 0.13693(7) 0.25553(6) 0.54694(6) 0.0230(3) Uani 1 1 d . . . . .
N3 N 0.13910(6) 0.17327(5) 0.50388(6) 0.0223(3) Uani 1 1 d . . . . .
C34 C 0.26270(7) 0.33380(6) 0.33580(7) 0.0216(3) Uani 1 1 d . . . . .
C108 C 0.12621(7) 0.20004(7) 0.54528(7) 0.0219(3) Uani 1 1 d . . . . .
C75 C 0.14729(8) 0.11409(7) 0.50193(7) 0.0219(3) Uani 1 1 d . . . . .
C1 C 0.34163(8) 0.26148(7) 0.37992(7) 0.0226(3) Uani 1 1 d . . . . .
C35 C 0.29246(8) 0.35699(7) 0.29688(7) 0.0234(3) Uani 1 1 d . . . . .
C109 C 0.10345(8) 0.17003(7) 0.58646(7) 0.0231(3) Uani 1 1 d . . . . .
C80 C 0.11092(8) 0.08391(7) 0.45195(7) 0.0232(3) Uani 1 1 d . . . . .
C9 C 0.41446(8) 0.35468(7) 0.49464(8) 0.0271(4) Uani 1 1 d . . . . .
C117 C 0.15212(8) 0.33117(7) 0.61780(7) 0.0257(3) Uani 1 1 d . . . . .
C116 C 0.11213(8) 0.29550(7) 0.57500(7) 0.0238(3) Uani 1 1 d . . . . .
C124 C 0.24712(8) 0.28893(7) 0.69528(8) 0.0285(4) Uani 1 1 d . . . . .
C76 C 0.19572(8) 0.08575(7) 0.54564(7) 0.0245(3) Uani 1 1 d . . . . .
C42 C 0.17567(8) 0.39979(7) 0.30624(7) 0.0238(3) Uani 1 1 d . . . . .
C43 C 0.13731(8) 0.38896(7) 0.24830(8) 0.0261(3) Uani 1 1 d . . . . .
C2 C 0.34263(8) 0.20409(7) 0.36601(7) 0.0250(3) Uani 1 1 d . . . . .
C47 C 0.17250(8) 0.45303(7) 0.33033(8) 0.0283(4) Uani 1 1 d . . . . .
C22 C 0.28277(8) 0.11339(7) 0.34699(8) 0.0288(4) Uani 1 1 d . . . . .
C121 C 0.04779(8) 0.30497(7) 0.55567(7) 0.0271(4) Uani 1 1 d . . . . .
C40 C 0.30838(8) 0.32210(7) 0.25960(8) 0.0285(4) Uani 1 1 d . . . . .
H40 H 0.301161 0.283547 0.259330 0.034 Uiso 1 1 calc R . . . .
C95 C 0.05981(8) 0.11259(7) 0.40232(7) 0.0245(3) Uani 1 1 d . . . . .
C8 C 0.40080(8) 0.35032(7) 0.42969(7) 0.0256(3) Uani 1 1 d . . . . .
C6 C 0.39819(8) 0.28883(7) 0.41120(7) 0.0242(3) Uani 1 1 d . . . . .
C110 C 0.05607(9) 0.13086(7) 0.56705(8) 0.0296(4) Uani 1 1 d . . . . .
H110 H 0.035763 0.124757 0.527560 0.036 Uiso 1 1 calc R . . . .
C102 C 0.06146(8) 0.09432(7) 0.34378(7) 0.0252(3) Uani 1 1 d . . . . .
C114 C 0.13304(9) 0.17890(8) 0.64548(8) 0.0299(4) Uani 1 1 d . . . . .
H114 H 0.164014 0.205919 0.658873 0.036 Uiso 1 1 calc R . . . .
C78 C 0.16851(8) -0.00196(7) 0.49121(8) 0.0282(4) Uani 1 1 d . . . . .
C118 C 0.12702(9) 0.37459(7) 0.64014(8) 0.0294(4) Uani 1 1 d . . . . .
H118 H 0.153723 0.398457 0.667844 0.035 Uiso 1 1 calc R . . . .
C77 C 0.20478(8) 0.02829(7) 0.53954(8) 0.0276(4) Uani 1 1 d . . . . .
H77 H 0.236163 0.009736 0.568855 0.033 Uiso 1 1 calc R . . . .
C56 C 0.07286(9) 0.30079(7) 0.22795(8) 0.0289(4) Uani 1 1 d . . . . .
C82 C 0.24199(8) 0.11844(7) 0.59616(7) 0.0269(4) Uani 1 1 d . . . . .
C15 C 0.44375(8) 0.38776(7) 0.41111(8) 0.0294(4) Uani 1 1 d . . . . .
C119 C 0.06415(9) 0.38346(7) 0.62272(8) 0.0315(4) Uani 1 1 d . . . . .
C96 C -0.00443(8) 0.10534(7) 0.40409(7) 0.0281(4) Uani 1 1 d . . . . .
C49 C 0.12945(8) 0.32930(7) 0.22353(7) 0.0270(4) Uani 1 1 d . . . . .
C50 C 0.13042(9) 0.32594(7) 0.16224(8) 0.0305(4) Uani 1 1 d . . . . .
C79 C 0.12217(8) 0.02691(7) 0.44779(8) 0.0267(3) Uani 1 1 d . . . . .
H79 H 0.097866 0.007341 0.414811 0.032 Uiso 1 1 calc R . . . .
C62 C 0.21061(9) 0.46643(8) 0.39347(8) 0.0316(4) Uani 1 1 d . . . . .
C21 C 0.28509(8) 0.17343(7) 0.32632(8) 0.0272(4) Uani 1 1 d . . . . .
C36 C 0.30514(9) 0.41431(7) 0.29733(8) 0.0296(4) Uani 1 1 d . . . . .
H36 H 0.294827 0.438259 0.321952 0.035 Uiso 1 1 calc R . . . .
C44 C 0.10164(8) 0.43232(7) 0.21481(8) 0.0306(4) Uani 1 1 d . . . . .
H44 H 0.078816 0.425592 0.175850 0.037 Uiso 1 1 calc R . . . .
C120 C 0.02529(9) 0.34809(8) 0.58031(8) 0.0312(4) Uani 1 1 d . . . . .
H120 H -0.017188 0.353401 0.567973 0.037 Uiso 1 1 calc R . . . .
C106 C 0.11831(9) 0.08900(8) 0.27984(8) 0.0341(4) Uani 1 1 d . . . . .
H106 H 0.154545 0.095243 0.273240 0.041 Uiso 1 1 calc R . . . .
C45 C 0.09880(9) 0.48533(8) 0.23733(8) 0.0332(4) Uani 1 1 d . . . . .
C130 C 0.25530(9) 0.38046(8) 0.64506(8) 0.0312(4) Uani 1 1 d . . . . .
C28 C 0.28053(9) 0.17747(7) 0.26342(8) 0.0319(4) Uani 1 1 d . . . . .
C107 C 0.11507(8) 0.10326(8) 0.33296(8) 0.0304(4) Uani 1 1 d . . . . .
H107 H 0.149363 0.119033 0.361649 0.036 Uiso 1 1 calc R . . . .
C4 C 0.45408(9) 0.20094(8) 0.41467(8) 0.0322(4) Uani 1 1 d . . . . .
C123 C 0.22194(8) 0.32382(7) 0.63975(8) 0.0279(4) Uani 1 1 d . . . . .
C136 C 0.00329(9) 0.27377(8) 0.50259(8) 0.0316(4) Uani 1 1 d . . . . .
C39 C 0.33497(9) 0.34463(8) 0.22286(8) 0.0320(4) Uani 1 1 d . . . . .
H39 H 0.344438 0.320947 0.197521 0.038 Uiso 1 1 calc R . . . .
C5 C 0.45277(9) 0.25800(8) 0.42674(8) 0.0308(4) Uani 1 1 d . . . . .
H5 H 0.489993 0.276392 0.446043 0.037 Uiso 1 1 calc R . . . .
C89 C 0.29206(9) 0.14162(8) 0.57693(8) 0.0313(4) Uani 1 1 d . . . . .
C55 C 0.17730(9) 0.35239(8) 0.15019(8) 0.0329(4) Uani 1 1 d . . . . .
H55 H 0.204283 0.376356 0.177550 0.040 Uiso 1 1 calc R . . . .
C61 C 0.07805(9) 0.24774(7) 0.25293(8) 0.0312(4) Uani 1 1 d . . . . .
H61 H 0.116925 0.231422 0.269720 0.037 Uiso 1 1 calc R . . . .
C105 C 0.06754(10) 0.06553(8) 0.23691(8) 0.0354(4) Uani 1 1 d . . . . .
H105 H 0.069378 0.056069 0.201302 0.043 Uiso 1 1 calc R . . . .
C27 C 0.27513(9) 0.10523(8) 0.39932(9) 0.0349(4) Uani 1 1 d . . . . .
H27 H 0.271798 0.136329 0.420716 0.042 Uiso 1 1 calc R . . . .
C38 C 0.34771(9) 0.40165(8) 0.22312(8) 0.0340(4) Uani 1 1 d . . . . .
C46 C 0.13354(9) 0.49407(8) 0.29537(9) 0.0341(4) Uani 1 1 d . . . . .
H46 H 0.130784 0.528714 0.311714 0.041 Uiso 1 1 calc R . . . .
C3 C 0.39842(8) 0.17485(7) 0.38517(8) 0.0297(4) Uani 1 1 d . . . . .
H3 H 0.398093 0.136418 0.377800 0.036 Uiso 1 1 calc R . . . .
C103 C 0.01119(9) 0.07044(8) 0.30046(8) 0.0314(4) Uani 1 1 d . . . . .
H103 H -0.025062 0.063769 0.306895 0.038 Uiso 1 1 calc R . . . .
C125 C 0.22112(9) 0.28975(9) 0.73702(9) 0.0359(4) Uani 1 1 d . . . . .
H125 H 0.187441 0.313046 0.732016 0.043 Uiso 1 1 calc R . . . .
C94 C 0.29387(10) 0.19883(8) 0.56555(8) 0.0366(4) Uani 1 1 d . . . . .
H94 H 0.265155 0.222780 0.571425 0.044 Uiso 1 1 calc R . . . .
C111 C 0.03893(10) 0.10072(8) 0.60657(9) 0.0369(4) Uani 1 1 d . . . . .
H111 H 0.006386 0.075230 0.593214 0.044 Uiso 1 1 calc R . . . .
C69 C 0.17083(9) 0.48954(8) 0.42538(9) 0.0372(4) Uani 1 1 d . . . . .
C131 C 0.30586(9) 0.39600(8) 0.69275(9) 0.0362(4) Uani 1 1 d . . . . .
H131 H 0.320413 0.371960 0.724477 0.043 Uiso 1 1 calc R . . . .
C37 C 0.33297(9) 0.43586(8) 0.26139(9) 0.0353(4) Uani 1 1 d . . . . .
H37 H 0.342007 0.474128 0.262898 0.042 Uiso 1 1 calc R . . . .
C63 C 0.26653(9) 0.50432(8) 0.40215(9) 0.0368(4) Uani 1 1 d . . . . .
C23 C 0.28908(9) 0.06610(8) 0.31668(9) 0.0352(4) Uani 1 1 d . . . . .
H23 H 0.294540 0.070514 0.281732 0.042 Uiso 1 1 calc R . . . .
C83 C 0.26438(10) 0.08586(8) 0.65330(8) 0.0353(4) Uani 1 1 d . . . . .
C97 C -0.02169(9) 0.05804(9) 0.42737(9) 0.0358(4) Uani 1 1 d . . . . .
H97 H 0.008093 0.031358 0.446535 0.043 Uiso 1 1 calc R . . . .
C104 C 0.01451(10) 0.05633(9) 0.24727(8) 0.0377(4) Uani 1 1 d . . . . .
H104 H -0.019655 0.040499 0.218497 0.045 Uiso 1 1 calc R . . . .
C137 C -0.05977(9) 0.26139(9) 0.50638(9) 0.0386(5) Uani 1 1 d . . . . .
C129 C 0.29872(9) 0.25474(9) 0.70493(9) 0.0377(4) Uani 1 1 d . . . . .
H129 H 0.317384 0.253952 0.677744 0.045 Uiso 1 1 calc R . . . .
C57 C 0.01373(9) 0.32366(8) 0.20350(10) 0.0398(5) Uani 1 1 d . . . . .
H57 H 0.008668 0.359269 0.186787 0.048 Uiso 1 1 calc R . . . .
C143 C 0.00152(10) 0.30640(8) 0.44938(8) 0.0390(5) Uani 1 1 d . . . . .
C112 C 0.06978(10) 0.10812(8) 0.66588(9) 0.0371(4) Uani 1 1 d . . . . .
C113 C 0.11651(10) 0.14752(9) 0.68459(9) 0.0380(4) Uani 1 1 d . . . . .
H113 H 0.137306 0.153164 0.724090 0.046 Uiso 1 1 calc R . . . .
C10 C 0.36797(10) 0.36988(9) 0.51361(9) 0.0391(4) Uani 1 1 d . . . . .
H10 H 0.328737 0.377533 0.486591 0.047 Uiso 1 1 calc R . . . .
C60 C 0.02695(10) 0.21860(8) 0.25348(9) 0.0387(4) Uani 1 1 d . . . . .
H60 H 0.031759 0.183199 0.270607 0.046 Uiso 1 1 calc R . . . .
C29 C 0.22438(10) 0.19095(8) 0.22003(9) 0.0391(5) Uani 1 1 d . . . . .
H29 H 0.189340 0.195272 0.229093 0.047 Uiso 1 1 calc R . . . .
C54 C 0.18461(11) 0.34365(9) 0.09789(9) 0.0403(5) Uani 1 1 d . . . . .
H54 H 0.216878 0.361054 0.090841 0.048 Uiso 1 1 calc R . . . .
C122 C 0.03821(11) 0.43049(9) 0.64788(10) 0.0444(5) Uani 1 1 d . . . . .
H12A H 0.071227 0.448703 0.678385 0.067 Uiso 1 1 calc GR . . . .
H12B H 0.009195 0.415253 0.663102 0.067 Uiso 1 1 calc GR . . . .
H12C H 0.017736 0.457406 0.618118 0.067 Uiso 1 1 calc GR . . . .
C26 C 0.27240(10) 0.05144(9) 0.42012(11) 0.0447(5) Uani 1 1 d . . . . .
H26 H 0.266392 0.046724 0.454785 0.054 Uiso 1 1 calc R . . . .
C14 C 0.47306(10) 0.34418(9) 0.53579(9) 0.0406(5) Uani 1 1 d . . . . .
H14 H 0.505338 0.334755 0.524024 0.049 Uiso 1 1 calc R . . . .
C101 C -0.05000(10) 0.14517(9) 0.37658(10) 0.0412(5) Uani 1 1 d . . . . .
H101 H -0.039466 0.177651 0.361445 0.049 Uiso 1 1 calc R . . . .
C59 C -0.03094(10) 0.24181(9) 0.22878(10) 0.0418(5) Uani 1 1 d . . . . .
H59 H -0.065409 0.222228 0.229008 0.050 Uiso 1 1 calc R . . . .
C81 C 0.17927(11) -0.06386(8) 0.48488(9) 0.0393(5) Uani 1 1 d . . . . .
H81A H 0.200047 -0.068661 0.458304 0.059 Uiso 1 1 calc GR . . . .
H81B H 0.140313 -0.083162 0.470390 0.059 Uiso 1 1 calc GR . . . .
H81C H 0.204299 -0.079141 0.521907 0.059 Uiso 1 1 calc GR . . . .
C135 C 0.23455(11) 0.41755(9) 0.59810(9) 0.0421(5) Uani 1 1 d . . . . .
H135 H 0.200648 0.407756 0.565332 0.051 Uiso 1 1 calc R . . . .
C64 C 0.27618(11) 0.53343(8) 0.35771(11) 0.0445(5) Uani 1 1 d . . . . .
H64 H 0.247332 0.530450 0.320124 0.053 Uiso 1 1 calc R . . . .
C33 C 0.33101(11) 0.17023(9) 0.24773(9) 0.0411(5) Uani 1 1 d . . . . .
H33 H 0.368927 0.160703 0.275965 0.049 Uiso 1 1 calc R . . . .
C148 C 0.02939(11) 0.28482(9) 0.41282(9) 0.0433(5) Uani 1 1 d . . . . .
H148 H 0.046481 0.248886 0.419621 0.052 Uiso 1 1 calc R . . . .
C51 C 0.08939(11) 0.29201(9) 0.11962(9) 0.0427(5) Uani 1 1 d . . . . .
H51 H 0.056935 0.274535 0.126307 0.051 Uiso 1 1 calc R . . . .
C58 C -0.03750(10) 0.29451(9) 0.20360(10) 0.0446(5) Uani 1 1 d . . . . .
H58 H -0.076578 0.310411 0.186648 0.053 Uiso 1 1 calc R . . . .
C24 C 0.28731(10) 0.01226(8) 0.33807(11) 0.0446(5) Uani 1 1 d . . . . .
H24 H 0.292027 -0.019046 0.317604 0.054 Uiso 1 1 calc R . . . .
C84 C 0.22220(12) 0.05542(10) 0.66910(10) 0.0462(5) Uani 1 1 d . . . . .
H84 H 0.181564 0.052255 0.643218 0.055 Uiso 1 1 calc R . . . .
C128 C 0.32256(11) 0.22194(10) 0.75438(10) 0.0479(5) Uani 1 1 d . . . . .
H128 H 0.357330 0.199798 0.760469 0.057 Uiso 1 1 calc R . . . .
C16 C 0.46958(12) 0.37153(10) 0.37172(10) 0.0460(5) Uani 1 1 d . . . . .
H16 H 0.461803 0.335621 0.355684 0.055 Uiso 1 1 calc R . . . .
C70 C 0.16582(10) 0.54695(9) 0.43414(11) 0.0472(5) Uani 1 1 d . . . . .
H70 H 0.186078 0.572672 0.419167 0.057 Uiso 1 1 calc R . . . .
C98 C -0.08194(11) 0.04967(11) 0.42277(11) 0.0488(5) Uani 1 1 d . . . . .
H98 H -0.092342 0.017626 0.438676 0.059 Uiso 1 1 calc R . . . .
C68 C 0.31013(10) 0.51052(11) 0.45786(11) 0.0503(6) Uani 1 1 d . . . . .
H68 H 0.305135 0.491338 0.488439 0.060 Uiso 1 1 calc R . . . .
C133 C 0.31488(11) 0.48342(9) 0.64796(12) 0.0489(6) Uani 1 1 d . . . . .
H133 H 0.335014 0.517480 0.649080 0.059 Uiso 1 1 calc R . . . .
C126 C 0.24440(11) 0.25640(10) 0.78629(9) 0.0454(5) Uani 1 1 d . . . . .
H126 H 0.226007 0.257209 0.813684 0.055 Uiso 1 1 calc R . . . .
C20 C 0.45414(11) 0.44258(8) 0.43159(10) 0.0426(5) Uani 1 1 d . . . . .
H20 H 0.436161 0.455013 0.457161 0.051 Uiso 1 1 calc R . . . .
C132 C 0.33545(10) 0.44707(9) 0.69416(11) 0.0461(5) Uani 1 1 d . . . . .
H132 H 0.369583 0.456767 0.726758 0.055 Uiso 1 1 calc R . . . .
C25 C 0.27858(11) 0.00519(9) 0.38954(11) 0.0480(5) Uani 1 1 d . . . . .
H25 H 0.276875 -0.030856 0.403524 0.058 Uiso 1 1 calc R . . . .
C18 C 0.51808(11) 0.46187(10) 0.37778(11) 0.0501(6) Uani 1 1 d . . . . .
H18 H 0.543815 0.486048 0.367639 0.060 Uiso 1 1 calc R . . . .
C7 C 0.51379(10) 0.16845(9) 0.43065(11) 0.0462(5) Uani 1 1 d . . . . .
H7A H 0.544473 0.191664 0.424412 0.069 Uiso 1 1 calc GR . . . .
H7B H 0.507106 0.135277 0.407024 0.069 Uiso 1 1 calc GR . . . .
H7C H 0.527754 0.157736 0.470688 0.069 Uiso 1 1 calc GR . . . .
C127 C 0.29462(12) 0.22216(10) 0.79463(10) 0.0496(6) Uani 1 1 d . . . . .
H127 H 0.309708 0.199262 0.827233 0.060 Uiso 1 1 calc R . . . .
C74 C 0.13915(12) 0.45258(11) 0.44740(11) 0.0505(6) Uani 1 1 d . . . . .
H74 H 0.141373 0.414098 0.441441 0.061 Uiso 1 1 calc R . . . .
C19 C 0.49057(12) 0.47923(9) 0.41493(11) 0.0502(6) Uani 1 1 d . . . . .
H19 H 0.496437 0.515916 0.429047 0.060 Uiso 1 1 calc R . . . .
C41 C 0.37726(12) 0.42606(10) 0.18360(11) 0.0487(5) Uani 1 1 d . . . . .
H41A H 0.387290 0.396192 0.162575 0.073 Uiso 1 1 calc GR . . . .
H41B H 0.414275 0.445836 0.206257 0.073 Uiso 1 1 calc GR . . . .
H41C H 0.348999 0.451686 0.156840 0.073 Uiso 1 1 calc GR . . . .
C134 C 0.26386(12) 0.46881(9) 0.59970(11) 0.0499(6) Uani 1 1 d . . . . .
H134 H 0.249208 0.493317 0.568370 0.060 Uiso 1 1 calc R . . . .
C142 C -0.06209(11) 0.24023(11) 0.55730(11) 0.0520(6) Uani 1 1 d . . . . .
H142 H -0.025428 0.234836 0.588845 0.062 Uiso 1 1 calc R . . . .
C88 C 0.32450(12) 0.08960(10) 0.69299(10) 0.0505(6) Uani 1 1 d . . . . .
H88 H 0.353677 0.109705 0.683498 0.061 Uiso 1 1 calc R . . . .
C48 C 0.05879(11) 0.53116(9) 0.20025(10) 0.0467(5) Uani 1 1 d . . . . .
H48A H 0.042956 0.519310 0.160507 0.070 Uiso 1 1 calc GR . . . .
H48B H 0.082885 0.564782 0.204085 0.070 Uiso 1 1 calc GR . . . .
H48C H 0.025022 0.538618 0.212498 0.070 Uiso 1 1 calc GR . . . .
C90 C 0.33568(11) 0.10735(10) 0.56837(12) 0.0518(6) Uani 1 1 d . . . . .
H90 H 0.335599 0.068914 0.575585 0.062 Uiso 1 1 calc R . . . .
C32 C 0.32660(14) 0.17682(10) 0.19089(11) 0.0535(6) Uani 1 1 d . . . . .
H32 H 0.361268 0.171557 0.181428 0.064 Uiso 1 1 calc R . . . .
C52 C 0.09659(13) 0.28407(10) 0.06716(9) 0.0534(6) Uani 1 1 d . . . . .
H52 H 0.068803 0.261371 0.038950 0.064 Uiso 1 1 calc R . . . .
C53 C 0.14422(12) 0.30933(10) 0.05650(9) 0.0491(6) Uani 1 1 d . . . . .
H53 H 0.149176 0.303288 0.021524 0.059 Uiso 1 1 calc R . . . .
C12 C 0.43643(15) 0.36251(10) 0.61243(10) 0.0570(7) Uani 1 1 d . . . . .
H12 H 0.443709 0.364758 0.651746 0.068 Uiso 1 1 calc R . . . .
C93 C 0.33734(12) 0.22108(11) 0.54569(10) 0.0540(6) Uani 1 1 d . . . . .
H93 H 0.337432 0.259454 0.538173 0.065 Uiso 1 1 calc R . . . .
C100 C -0.11061(11) 0.13700(11) 0.37149(12) 0.0548(6) Uani 1 1 d . . . . .
H100 H -0.140520 0.163701 0.352666 0.066 Uiso 1 1 calc R . . . .
C31 C 0.27101(15) 0.19114(10) 0.14851(10) 0.0574(7) Uani 1 1 d . . . . .
H31 H 0.267963 0.196077 0.110453 0.069 Uiso 1 1 calc R . . . .
C13 C 0.48342(13) 0.34776(10) 0.59455(10) 0.0556(7) Uani 1 1 d . . . . .
H13 H 0.522481 0.340100 0.621871 0.067 Uiso 1 1 calc R . . . .
C30 C 0.22014(13) 0.19804(10) 0.16301(10) 0.0531(6) Uani 1 1 d . . . . .
H30 H 0.182393 0.207552 0.134516 0.064 Uiso 1 1 calc R . . . .
C11 C 0.37865(13) 0.37395(10) 0.57233(10) 0.0516(6) Uani 1 1 d . . . . .
H11 H 0.346848 0.384367 0.584376 0.062 Uiso 1 1 calc R . . . .
C65 C 0.32818(12) 0.56686(10) 0.36850(14) 0.0593(7) Uani 1 1 d . . . . .
H65 H 0.334375 0.585156 0.338031 0.071 Uiso 1 1 calc R . . . .
C17 C 0.50707(13) 0.40813(11) 0.35571(12) 0.0564(6) Uani 1 1 d . . . . .
H17 H 0.524846 0.396134 0.329832 0.068 Uiso 1 1 calc R . . . .
C99 C -0.12681(11) 0.08894(12) 0.39449(12) 0.0575(6) Uani 1 1 d . . . . .
H99 H -0.167553 0.083239 0.390891 0.069 Uiso 1 1 calc R . . . .
C71 C 0.13091(12) 0.56613(12) 0.46499(13) 0.0626(8) Uani 1 1 d . . . . .
H71 H 0.128023 0.604570 0.470767 0.075 Uiso 1 1 calc R . . . .
C147 C 0.03211(14) 0.31585(12) 0.36657(10) 0.0601(7) Uani 1 1 d . . . . .
H147 H 0.051177 0.300873 0.342888 0.072 Uiso 1 1 calc R . . . .
C67 C 0.36152(12) 0.54545(13) 0.46827(14) 0.0680(9) Uani 1 1 d . . . . .
H67 H 0.389992 0.549981 0.505833 0.082 Uiso 1 1 calc R . . . .
C115 C 0.05318(13) 0.07369(11) 0.70930(12) 0.0563(6) Uani 1 1 d . . . . .
H11A H 0.032946 0.097383 0.728119 0.084 Uiso 1 1 calc GR . . . .
H11B H 0.090098 0.058283 0.737664 0.084 Uiso 1 1 calc GR . . . .
H11C H 0.025986 0.043593 0.689631 0.084 Uiso 1 1 calc GR . . . .
C87 C 0.34185(16) 0.06354(12) 0.74709(11) 0.0739(10) Uani 1 1 d . . . . .
H87 H 0.382465 0.066115 0.773154 0.089 Uiso 1 1 calc R . . . .
C92 C 0.38018(14) 0.18637(14) 0.53717(13) 0.0698(9) Uani 1 1 d . . . . .
H92 H 0.409294 0.200845 0.523508 0.084 Uiso 1 1 calc R . . . .
C144 C -0.02459(16) 0.35979(10) 0.43739(10) 0.0661(8) Uani 1 1 d . . . . .
H144 H -0.043789 0.375055 0.460827 0.079 Uiso 1 1 calc R . . . .
C86 C 0.29907(19) 0.03410(13) 0.76191(11) 0.0767(10) Uani 1 1 d . . . . .
H86 H 0.310438 0.017382 0.798201 0.092 Uiso 1 1 calc R . . . .
C66 C 0.37011(13) 0.57299(12) 0.42344(16) 0.0690(8) Uani 1 1 d . . . . .
H66 H 0.404556 0.595845 0.430530 0.083 Uiso 1 1 calc R . . . .
C85 C 0.23981(16) 0.02958(12) 0.72304(12) 0.0664(8) Uani 1 1 d . . . . .
H85 H 0.210991 0.009076 0.732679 0.080 Uiso 1 1 calc R . . . .
C73 C 0.10417(14) 0.47179(14) 0.47816(13) 0.0656(7) Uani 1 1 d . . . . .
H73 H 0.083242 0.446332 0.492712 0.079 Uiso 1 1 calc R . . . .
C138 C -0.11500(11) 0.26754(14) 0.45997(12) 0.0655(8) Uani 1 1 d . . . . .
H138 H -0.114995 0.280832 0.424795 0.079 Uiso 1 1 calc R . . . .
C72 C 0.10054(14) 0.52849(15) 0.48707(13) 0.0689(8) Uani 1 1 d . . . . .
H72 H 0.077485 0.541486 0.508071 0.083 Uiso 1 1 calc R . . . .
C91 C 0.37954(14) 0.12955(14) 0.54916(15) 0.0736(9) Uani 1 1 d . . . . .
H91 H 0.409037 0.105903 0.544244 0.088 Uiso 1 1 calc R . . . .
C141 C -0.11753(13) 0.22686(14) 0.56255(15) 0.0688(8) Uani 1 1 d . . . . .
H141 H -0.117866 0.212813 0.597340 0.083 Uiso 1 1 calc R . . . .
C140 C -0.17227(13) 0.23438(15) 0.51618(16) 0.0760(9) Uani 1 1 d . . . . .
H140 H -0.209775 0.226125 0.519596 0.091 Uiso 1 1 calc R . . . .
C139 C -0.17078(12) 0.25394(18) 0.46553(16) 0.0841(11) Uani 1 1 d . . . . .
H139 H -0.207586 0.258385 0.433917 0.101 Uiso 1 1 calc R . . . .
C146 C 0.00647(19) 0.36888(13) 0.35584(12) 0.0823(11) Uani 1 1 d . . . . .
H146 H 0.008525 0.390069 0.325147 0.099 Uiso 1 1 calc R . . . .
C145 C -0.0223(2) 0.39045(12) 0.39091(12) 0.0886(12) Uani 1 1 d . . . . .
H145 H -0.040343 0.425978 0.383214 0.106 Uiso 1 1 calc R . . . .
H136 H 0.0195(9) 0.2369(9) 0.4994(8) 0.023(5) Uiso 1 1 d . . . . .
H82 H 0.2217(9) 0.1502(9) 0.6033(8) 0.024(5) Uiso 1 1 d . . . . .
H49 H 0.1661(10) 0.3080(9) 0.2485(9) 0.028(5) Uiso 1 1 d . . . . .
H21 H 0.2501(10) 0.1921(9) 0.3301(9) 0.026(5) Uiso 1 1 d . . . . .
H123 H 0.2338(10) 0.3020(9) 0.6114(9) 0.033(5) Uiso 1 1 d . . . . .
H95 H 0.0684(9) 0.1540(9) 0.4056(9) 0.026(5) Uiso 1 1 d . . . . .
H8 H 0.3597(10) 0.3673(9) 0.4131(9) 0.029(5) Uiso 1 1 d . . . . .
H62 H 0.2268(11) 0.4323(10) 0.4107(10) 0.038(6) Uiso 1 1 d . . . . .
H H 0.226(3) 0.303(2) 0.480(3) 0.062(6) Uiso 0.761(7) 1 d . U P A 1
HA H 0.181(3) 0.231(2) 0.405(3) 0.079(7) Uiso 0.761(7) 1 d . U P A 1
O0AA O 0.2170(5) 0.3175(5) 0.4801(6) 0.070(3) Uani 0.239(7) 1 d . U P A 2
OB O 0.1577(5) 0.2400(5) 0.3983(5) 0.078(3) Uani 0.239(7) 1 d . U P A 2

loop_
_atom_site_aniso_label
_atom_site_aniso_U_11
_atom_site_aniso_U_22
_atom_site_aniso_U_33
_atom_site_aniso_U_23
_atom_site_aniso_U_13
_atom_site_aniso_U_12
Mg1 0.0285(3) 0.0210(3) 0.0275(3) 0.0032(2) 0.0124(2) 0.0025(2)
Mg2 0.0519(4) 0.0227(3) 0.0314(3) -0.0046(2) 0.0232(3) -0.0104(3)
N2 0.0232(7) 0.0184(6) 0.0241(7) 0.0015(5) 0.0064(6) 0.0014(5)
N1 0.0235(7) 0.0170(6) 0.0245(7) 0.0020(5) 0.0080(6) 0.0017(5)
N4 0.0262(7) 0.0178(6) 0.0232(7) -0.0006(5) 0.0073(6) -0.0001(5)
N3 0.0259(7) 0.0169(6) 0.0231(7) 0.0007(5) 0.0081(6) -0.0004(5)
C34 0.0214(8) 0.0169(7) 0.0212(7) -0.0040(6) 0.0019(6) -0.0011(6)
C108 0.0196(7) 0.0197(7) 0.0231(8) -0.0006(6) 0.0040(6) 0.0002(6)
C75 0.0236(8) 0.0186(7) 0.0241(8) 0.0007(6) 0.0096(7) -0.0003(6)
C1 0.0252(8) 0.0195(7) 0.0220(8) 0.0036(6) 0.0076(6) 0.0034(6)
C35 0.0223(8) 0.0214(8) 0.0234(8) 0.0029(6) 0.0048(6) 0.0014(6)
C109 0.0242(8) 0.0195(7) 0.0263(8) -0.0002(6) 0.0101(7) 0.0011(6)
C80 0.0238(8) 0.0200(8) 0.0249(8) 0.0007(6) 0.0079(7) -0.0003(6)
C9 0.0326(9) 0.0172(8) 0.0281(9) -0.0011(6) 0.0072(7) -0.0033(7)
C117 0.0270(8) 0.0209(8) 0.0278(8) -0.0003(6) 0.0087(7) -0.0003(7)
C116 0.0287(8) 0.0172(7) 0.0245(8) 0.0017(6) 0.0087(7) 0.0018(6)
C124 0.0263(8) 0.0240(8) 0.0300(9) -0.0047(7) 0.0044(7) -0.0059(7)
C76 0.0247(8) 0.0234(8) 0.0250(8) 0.0022(6) 0.0088(7) -0.0002(6)
C42 0.0215(8) 0.0190(7) 0.0282(8) 0.0024(6) 0.0062(7) -0.0001(6)
C43 0.0256(8) 0.0204(8) 0.0287(9) 0.0012(6) 0.0059(7) -0.0010(6)
C2 0.0253(8) 0.0218(8) 0.0264(8) 0.0016(6) 0.0078(7) 0.0028(7)
C47 0.0274(9) 0.0214(8) 0.0297(9) 0.0002(7) 0.0029(7) 0.0043(7)
C22 0.0223(8) 0.0229(8) 0.0382(10) -0.0033(7) 0.0076(7) -0.0002(7)
C121 0.0290(9) 0.0210(8) 0.0261(8) 0.0006(6) 0.0043(7) 0.0022(7)
C40 0.0311(9) 0.0234(8) 0.0310(9) 0.0002(7) 0.0116(7) 0.0009(7)
C95 0.0259(8) 0.0187(8) 0.0254(8) -0.0022(6) 0.0054(7) -0.0005(6)
C8 0.0245(8) 0.0216(8) 0.0267(8) -0.0012(6) 0.0047(7) 0.0010(7)
C6 0.0263(8) 0.0207(8) 0.0235(8) 0.0004(6) 0.0070(7) 0.0019(6)
C110 0.0302(9) 0.0254(8) 0.0344(9) -0.0031(7) 0.0135(8) -0.0036(7)
C102 0.0306(9) 0.0164(7) 0.0255(8) 0.0013(6) 0.0069(7) 0.0027(6)
C114 0.0342(9) 0.0271(9) 0.0299(9) -0.0002(7) 0.0133(8) -0.0046(7)
C78 0.0311(9) 0.0216(8) 0.0325(9) 0.0012(7) 0.0124(7) 0.0034(7)
C118 0.0321(9) 0.0224(8) 0.0281(9) -0.0051(7) 0.0047(7) -0.0015(7)
C77 0.0282(8) 0.0241(8) 0.0301(9) 0.0052(7) 0.0103(7) 0.0043(7)
C56 0.0313(9) 0.0230(8) 0.0269(8) -0.0003(6) 0.0044(7) -0.0016(7)
C82 0.0283(9) 0.0238(8) 0.0243(8) -0.0002(6) 0.0048(7) 0.0026(7)
C15 0.0277(9) 0.0260(9) 0.0294(9) 0.0056(7) 0.0046(7) 0.0009(7)
C119 0.0344(10) 0.0241(8) 0.0331(9) -0.0019(7) 0.0091(8) 0.0044(7)
C96 0.0266(8) 0.0271(8) 0.0259(8) -0.0064(7) 0.0043(7) -0.0004(7)
C49 0.0279(9) 0.0203(8) 0.0253(8) 0.0000(6) 0.0013(7) -0.0019(7)
C50 0.0333(9) 0.0235(8) 0.0272(9) 0.0018(7) 0.0024(7) 0.0002(7)
C79 0.0295(9) 0.0206(8) 0.0279(8) -0.0023(6) 0.0080(7) -0.0012(7)
C62 0.0338(9) 0.0212(8) 0.0315(9) -0.0021(7) 0.0026(8) 0.0080(7)
C21 0.0254(8) 0.0215(8) 0.0320(9) -0.0037(7) 0.0076(7) 0.0014(7)
C36 0.0333(9) 0.0219(8) 0.0322(9) 0.0018(7) 0.0106(8) 0.0001(7)
C44 0.0296(9) 0.0244(8) 0.0287(9) 0.0030(7) 0.0001(7) -0.0005(7)
C120 0.0282(9) 0.0266(9) 0.0342(9) -0.0019(7) 0.0061(8) 0.0053(7)
C106 0.0311(9) 0.0372(10) 0.0353(10) 0.0000(8) 0.0137(8) 0.0023(8)
C45 0.0310(9) 0.0234(9) 0.0375(10) 0.0044(7) 0.0037(8) 0.0037(7)
C130 0.0315(9) 0.0286(9) 0.0371(10) -0.0056(7) 0.0170(8) -0.0042(7)
C28 0.0420(10) 0.0190(8) 0.0304(9) -0.0037(7) 0.0084(8) -0.0032(7)
C107 0.0268(9) 0.0302(9) 0.0280(9) -0.0020(7) 0.0028(7) 0.0008(7)
C4 0.0265(9) 0.0284(9) 0.0372(10) -0.0006(7) 0.0066(8) 0.0064(7)
C123 0.0278(9) 0.0251(8) 0.0296(9) -0.0053(7) 0.0093(7) -0.0030(7)
C136 0.0308(9) 0.0250(9) 0.0296(9) -0.0063(7) 0.0004(7) 0.0044(7)
C39 0.0334(9) 0.0344(9) 0.0293(9) -0.0003(7) 0.0130(8) 0.0022(8)
C5 0.0264(9) 0.0281(9) 0.0332(9) -0.0026(7) 0.0058(7) 0.0002(7)
C89 0.0285(9) 0.0317(9) 0.0291(9) -0.0045(7) 0.0054(7) -0.0042(7)
C55 0.0346(10) 0.0258(9) 0.0307(9) -0.0003(7) 0.0033(8) -0.0027(7)
C61 0.0343(10) 0.0225(8) 0.0347(9) 0.0031(7) 0.0104(8) 0.0037(7)
C105 0.0414(11) 0.0362(10) 0.0279(9) -0.0024(7) 0.0119(8) 0.0038(8)
C27 0.0317(9) 0.0306(9) 0.0432(11) 0.0000(8) 0.0147(8) 0.0009(8)
C38 0.0322(9) 0.0363(10) 0.0342(10) 0.0080(8) 0.0133(8) -0.0002(8)
C46 0.0366(10) 0.0209(8) 0.0384(10) -0.0022(7) 0.0065(8) 0.0052(7)
C3 0.0293(9) 0.0217(8) 0.0349(9) -0.0033(7) 0.0084(8) 0.0037(7)
C103 0.0329(9) 0.0289(9) 0.0305(9) -0.0041(7) 0.0096(8) -0.0083(7)
C125 0.0317(10) 0.0379(10) 0.0349(10) 0.0006(8) 0.0085(8) -0.0007(8)
C94 0.0368(10) 0.0350(10) 0.0322(10) -0.0015(8) 0.0062(8) -0.0074(8)
C111 0.0398(10) 0.0245(9) 0.0534(12) -0.0026(8) 0.0253(10) -0.0068(8)
C69 0.0344(10) 0.0344(10) 0.0327(10) -0.0067(8) 0.0008(8) 0.0071(8)
C131 0.0324(10) 0.0324(10) 0.0414(11) -0.0066(8) 0.0108(8) -0.0049(8)
C37 0.0401(10) 0.0248(9) 0.0417(11) 0.0044(7) 0.0161(9) -0.0037(8)
C63 0.0324(10) 0.0277(9) 0.0416(11) -0.0110(8) 0.0037(8) 0.0073(8)
C23 0.0360(10) 0.0252(9) 0.0422(11) -0.0054(8) 0.0121(9) -0.0025(8)
C83 0.0447(11) 0.0286(9) 0.0259(9) 0.0000(7) 0.0053(8) 0.0058(8)
C97 0.0333(10) 0.0377(10) 0.0358(10) -0.0008(8) 0.0121(8) -0.0026(8)
C104 0.0396(11) 0.0416(11) 0.0286(9) -0.0084(8) 0.0089(8) -0.0091(9)
C137 0.0297(10) 0.0349(10) 0.0415(11) -0.0142(8) 0.0019(8) 0.0027(8)
C129 0.0339(10) 0.0383(10) 0.0367(10) -0.0060(8) 0.0081(8) 0.0023(8)
C57 0.0327(10) 0.0286(9) 0.0493(12) 0.0107(8) 0.0050(9) 0.0025(8)
C143 0.0469(12) 0.0296(9) 0.0289(10) -0.0046(7) 0.0005(9) 0.0059(8)
C112 0.0458(11) 0.0293(9) 0.0437(11) 0.0065(8) 0.0252(9) 0.0013(8)
C113 0.0490(12) 0.0378(10) 0.0317(10) 0.0027(8) 0.0200(9) -0.0022(9)
C10 0.0438(11) 0.0373(10) 0.0373(11) -0.0098(8) 0.0164(9) -0.0062(9)
C60 0.0443(11) 0.0258(9) 0.0462(11) 0.0070(8) 0.0169(9) 0.0001(8)
C29 0.0429(11) 0.0290(9) 0.0365(10) 0.0001(8) 0.0042(9) -0.0003(8)
C54 0.0478(12) 0.0354(10) 0.0365(10) 0.0044(8) 0.0143(9) -0.0011(9)
C122 0.0430(12) 0.0347(10) 0.0508(12) -0.0130(9) 0.0120(10) 0.0086(9)
C26 0.0394(11) 0.0411(11) 0.0546(13) 0.0119(10) 0.0186(10) 0.0003(9)
C14 0.0421(11) 0.0399(11) 0.0300(10) -0.0020(8) 0.0018(9) 0.0047(9)
C101 0.0346(10) 0.0350(10) 0.0487(12) -0.0021(9) 0.0095(9) 0.0062(8)
C59 0.0366(11) 0.0354(10) 0.0531(13) 0.0017(9) 0.0160(10) -0.0060(9)
C81 0.0510(12) 0.0220(9) 0.0405(11) 0.0002(7) 0.0116(9) 0.0081(8)
C135 0.0483(12) 0.0381(11) 0.0387(11) 0.0000(8) 0.0148(10) -0.0084(9)
C64 0.0462(12) 0.0236(9) 0.0575(13) -0.0020(9) 0.0119(10) 0.0020(8)
C33 0.0481(12) 0.0359(10) 0.0385(11) -0.0043(8) 0.0152(9) -0.0009(9)
C148 0.0502(12) 0.0391(11) 0.0316(10) -0.0067(8) 0.0049(9) 0.0016(9)
C51 0.0507(12) 0.0401(11) 0.0309(10) -0.0026(8) 0.0076(9) -0.0173(10)
C58 0.0299(10) 0.0399(11) 0.0557(13) 0.0072(10) 0.0065(9) 0.0016(9)
C24 0.0432(11) 0.0220(9) 0.0649(14) -0.0053(9) 0.0155(11) -0.0004(8)
C84 0.0575(14) 0.0473(12) 0.0367(11) 0.0088(9) 0.0206(10) 0.0060(10)
C128 0.0450(12) 0.0434(12) 0.0415(12) -0.0012(9) 0.0001(10) 0.0116(10)
C16 0.0579(14) 0.0414(11) 0.0456(12) 0.0001(9) 0.0274(11) -0.0040(10)
C70 0.0381(11) 0.0358(11) 0.0569(14) -0.0118(10) 0.0052(10) 0.0099(9)
C98 0.0394(12) 0.0577(14) 0.0530(13) 0.0011(11) 0.0216(10) -0.0079(10)
C68 0.0361(11) 0.0561(14) 0.0464(13) -0.0157(10) 0.0012(10) 0.0083(10)
C133 0.0511(13) 0.0312(10) 0.0712(16) -0.0097(10) 0.0308(12) -0.0147(10)
C126 0.0478(12) 0.0505(13) 0.0351(11) 0.0003(9) 0.0121(10) -0.0089(10)
C20 0.0513(13) 0.0266(9) 0.0533(13) 0.0016(8) 0.0233(11) -0.0035(9)
C132 0.0376(11) 0.0387(11) 0.0603(14) -0.0137(10) 0.0160(10) -0.0094(9)
C25 0.0430(12) 0.0275(10) 0.0703(16) 0.0091(10) 0.0173(11) -0.0029(9)
C18 0.0434(12) 0.0495(13) 0.0528(13) 0.0250(11) 0.0127(11) -0.0051(10)
C7 0.0313(10) 0.0374(11) 0.0600(14) -0.0085(10) 0.0056(10) 0.0086(9)
C127 0.0565(14) 0.0422(12) 0.0372(11) 0.0029(9) 0.0023(10) -0.0025(10)
C74 0.0538(14) 0.0473(13) 0.0496(13) -0.0001(10) 0.0183(11) 0.0084(11)
C19 0.0563(14) 0.0323(11) 0.0587(14) 0.0062(10) 0.0177(12) -0.0101(10)
C41 0.0538(13) 0.0502(13) 0.0519(13) 0.0080(10) 0.0308(11) -0.0046(11)
C134 0.0642(15) 0.0350(11) 0.0575(14) 0.0040(10) 0.0305(12) -0.0088(10)
C142 0.0341(11) 0.0605(15) 0.0526(14) 0.0010(11) 0.0059(10) -0.0064(10)
C88 0.0528(13) 0.0416(12) 0.0355(11) 0.0018(9) -0.0088(10) 0.0005(10)
C48 0.0493(12) 0.0288(10) 0.0467(12) 0.0057(9) 0.0000(10) 0.0088(9)
C90 0.0391(12) 0.0452(12) 0.0754(17) -0.0212(11) 0.0264(12) -0.0092(10)
C32 0.0740(17) 0.0479(13) 0.0464(13) -0.0060(10) 0.0315(13) -0.0055(12)
C52 0.0694(16) 0.0517(13) 0.0277(10) -0.0075(9) 0.0047(10) -0.0223(12)
C53 0.0683(16) 0.0473(12) 0.0274(10) -0.0008(9) 0.0130(10) -0.0070(11)
C12 0.096(2) 0.0446(13) 0.0296(11) -0.0042(9) 0.0227(13) -0.0078(13)
C93 0.0585(15) 0.0562(14) 0.0427(12) -0.0029(10) 0.0135(11) -0.0261(12)
C100 0.0340(11) 0.0582(15) 0.0658(16) -0.0025(12) 0.0110(11) 0.0158(10)
C31 0.093(2) 0.0427(12) 0.0339(12) -0.0005(9) 0.0208(13) -0.0098(13)
C13 0.0690(16) 0.0478(13) 0.0305(11) -0.0017(9) -0.0043(11) 0.0068(12)
C30 0.0670(16) 0.0422(12) 0.0326(11) 0.0018(9) -0.0020(11) -0.0041(11)
C11 0.0678(16) 0.0488(13) 0.0470(13) -0.0121(10) 0.0317(12) -0.0105(12)
C65 0.0528(14) 0.0315(11) 0.092(2) -0.0050(12) 0.0256(15) -0.0021(10)
C17 0.0645(16) 0.0605(15) 0.0555(15) 0.0121(12) 0.0355(13) 0.0002(13)
C99 0.0327(11) 0.0772(18) 0.0653(16) -0.0058(13) 0.0212(11) -0.0038(11)
C71 0.0471(14) 0.0561(15) 0.0709(17) -0.0256(13) 0.0057(13) 0.0182(12)
C147 0.0809(19) 0.0604(15) 0.0311(11) -0.0057(10) 0.0117(12) -0.0054(14)
C67 0.0401(13) 0.0681(17) 0.0722(19) -0.0315(15) -0.0066(13) 0.0030(12)
C115 0.0721(17) 0.0480(13) 0.0624(15) 0.0138(11) 0.0409(14) -0.0066(12)
C87 0.088(2) 0.0579(16) 0.0373(13) 0.0041(11) -0.0217(14) 0.0087(15)
C92 0.0663(18) 0.089(2) 0.0690(18) -0.0312(16) 0.0425(15) -0.0451(16)
C144 0.112(2) 0.0390(12) 0.0360(12) 0.0018(9) 0.0138(14) 0.0297(14)
C86 0.123(3) 0.0616(17) 0.0323(13) 0.0157(11) 0.0139(16) 0.0213(18)
C66 0.0455(14) 0.0491(15) 0.106(3) -0.0191(15) 0.0203(16) -0.0082(12)
C85 0.099(2) 0.0612(16) 0.0486(15) 0.0206(12) 0.0387(16) 0.0153(15)
C73 0.0605(16) 0.081(2) 0.0610(16) 0.0043(14) 0.0294(14) 0.0168(15)
C138 0.0353(12) 0.100(2) 0.0468(14) -0.0167(14) -0.0016(11) 0.0049(13)
C72 0.0573(16) 0.090(2) 0.0611(17) -0.0147(15) 0.0237(14) 0.0241(16)
C91 0.0547(16) 0.081(2) 0.103(2) -0.0410(18) 0.0496(17) -0.0194(15)
C141 0.0490(15) 0.079(2) 0.079(2) -0.0049(15) 0.0245(14) -0.0186(14)
C140 0.0369(14) 0.095(2) 0.094(2) -0.0366(19) 0.0221(15) -0.0180(14)
C139 0.0293(13) 0.131(3) 0.073(2) -0.028(2) -0.0040(13) -0.0003(15)
C146 0.139(3) 0.0590(17) 0.0335(13) 0.0070(12) 0.0146(16) -0.0037(19)
C145 0.162(4) 0.0416(14) 0.0428(15) 0.0096(11) 0.0158(18) 0.0286(18)
O0AA 0.053(5) 0.096(7) 0.069(5) 0.049(5) 0.033(4) 0.017(4)
OB 0.080(7) 0.083(6) 0.085(6) 0.018(4) 0.048(5) 0.019(5)

loop_
_atom_type_symbol
_atom_type_description
_atom_type_scat_dispersion_real
_atom_type_scat_dispersion_imag
_atom_type_scat_source
C C 0.0181 0.0091 'International Tables Vol C Tables 4.2.6.8 and 6.1.1.4'
H H 0.0000 0.0000 'International Tables Vol C Tables 4.2.6.8 and 6.1.1.4'
Mg Mg 0.1719 0.1771 'International Tables Vol C Tables 4.2.6.8 and 6.1.1.4'
N N 0.0311 0.0180 'International Tables Vol C Tables 4.2.6.8 and 6.1.1.4'
O O 0.0492 0.0322 'International Tables Vol C Tables 4.2.6.8 and 6.1.1.4'

loop_
_exptl_crystal_face_index_h
_exptl_crystal_face_index_k
_exptl_crystal_face_index_l
_exptl_crystal_face_perp_dist
10 9 -11 0.0616
-12 6 -2 0.0818
9 -9 5 0.0820
11 8 -11 0.0551
9 -11 -10 0.0433
3 0 -16 0.0505
-10 -10 9 0.0366
11 -7 4 0.0880
-8 11 9 0.0470
-2 0 16 0.0551
5 5 11 0.0799
6 -4 10 0.0740
-6 -2 -11 0.0732

loop_
_geom_angle_atom_site_label_1
_geom_angle_atom_site_label_2
_geom_angle_atom_site_label_3
_geom_angle
_geom_angle_site_symmetry_1
_geom_angle_site_symmetry_3
_geom_angle_publ_flag
N1 Mg1 N2 65.78(6) . . ?
O0AA Mg1 N2 119.3(3) . . ?
O0AA Mg1 N1 132.0(3) . . ?
OB Mg1 N2 130.6(4) . . ?
OB Mg1 N1 125.5(3) . . ?
OB Mg1 O0AA 88.9(5) . . ?
N3 Mg2 N4 65.23(6) . . ?
O0AA Mg2 N4 106.1(4) . . ?
O0AA Mg2 N3 158.6(3) . . ?
OB Mg2 N4 157.8(3) . . ?
OB Mg2 N3 108.0(4) . . ?
OB Mg2 O0AA 87.0(5) . . ?
C34 N2 Mg1 90.40(10) . . ?
C34 N2 C42 124.69(14) . . ?
C42 N2 Mg1 143.45(12) . . ?
C34 N1 Mg1 90.51(10) . . ?
C34 N1 C1 126.07(14) . . ?
C1 N1 Mg1 140.95(11) . . ?
C108 N4 Mg2 90.49(10) . . ?
C108 N4 C116 124.52(14) . . ?
C116 N4 Mg2 140.94(11) . . ?
C108 N3 Mg2 90.75(10) . . ?
C108 N3 C75 124.63(14) . . ?
C75 N3 Mg2 141.37(11) . . ?
N2 C34 C35 124.00(14) . . ?
N1 C34 N2 113.32(15) . . ?
N1 C34 C35 122.68(15) . . ?
N4 C108 C109 123.83(15) . . ?
N3 C108 N4 113.53(15) . . ?
N3 C108 C109 122.63(14) . . ?
C80 C75 N3 119.15(14) . . ?
C80 C75 C76 118.87(15) . . ?
C76 C75 N3 121.55(15) . . ?
C2 C1 N1 118.28(15) . . ?
C2 C1 C6 118.81(15) . . ?
C6 C1 N1 122.47(14) . . ?
C40 C35 C34 121.08(15) . . ?
C36 C35 C34 120.31(16) . . ?
C36 C35 C40 118.62(16) . . ?
C110 C109 C108 121.31(15) . . ?
C110 C109 C114 119.32(16) . . ?
C114 C109 C108 119.24(15) . . ?
C75 C80 C95 121.38(14) . . ?
C79 C80 C75 119.42(15) . . ?
C79 C80 C95 119.20(15) . . ?
C10 C9 C8 119.74(16) . . ?
C10 C9 C14 118.42(18) . . ?
C14 C9 C8 121.84(18) . . ?
C116 C117 C123 121.46(15) . . ?
C118 C117 C116 119.11(16) . . ?
C118 C117 C123 119.42(15) . . ?
C117 C116 N4 119.79(15) . . ?
C117 C116 C121 118.90(15) . . ?
C121 C116 N4 120.84(15) . . ?
C125 C124 C123 122.84(17) . . ?
C125 C124 C129 117.95(18) . . ?
C129 C124 C123 119.21(17) . . ?
C75 C76 C82 120.60(15) . . ?
C77 C76 C75 119.40(15) . . ?
C77 C76 C82 119.71(15) . . ?
C43 C42 N2 121.35(15) . . ?
C43 C42 C47 118.93(15) . . ?
C47 C42 N2 119.46(15) . . ?
C42 C43 C49 121.13(15) . . ?
C44 C43 C42 119.31(16) . . ?
C44 C43 C49 119.28(15) . . ?
C1 C2 C21 122.06(15) . . ?
C3 C2 C1 119.76(16) . . ?
C3 C2 C21 118.00(15) . . ?
C42 C47 C62 121.45(15) . . ?
C46 C47 C42 119.02(16) . . ?
C46 C47 C62 119.53(16) . . ?
C27 C22 C21 118.63(16) . . ?
C23 C22 C21 123.26(18) . . ?
C23 C22 C27 118.10(18) . . ?
C116 C121 C136 120.66(16) . . ?
C120 C121 C116 119.53(16) . . ?
C120 C121 C136 119.30(16) . . ?
C39 C40 C35 120.25(16) . . ?
C80 C95 C102 110.85(14) . . ?
C80 C95 C96 114.08(14) . . ?
C96 C95 C102 111.49(14) . . ?
C9 C8 C15 112.06(14) . . ?
C6 C8 C9 110.65(14) . . ?
C6 C8 C15 114.95(15) . . ?
C1 C6 C8 121.98(15) . . ?
C5 C6 C1 118.70(15) . . ?
C5 C6 C8 119.30(15) . . ?
C109 C110 C111 120.02(18) . . ?
C107 C102 C95 118.81(15) . . ?
C103 C102 C95 122.86(16) . . ?
C103 C102 C107 118.32(17) . . ?
C109 C114 C113 120.11(17) . . ?
C77 C78 C79 117.78(16) . . ?
C77 C78 C81 121.56(16) . . ?
C79 C78 C81 120.65(16) . . ?
C119 C118 C117 122.63(16) . . ?
C78 C77 C76 122.12(16) . . ?
C61 C56 C49 120.08(16) . . ?
C61 C56 C57 117.13(18) . . ?
C57 C56 C49 122.58(16) . . ?
C76 C82 C83 113.62(15) . . ?
C89 C82 C76 108.37(14) . . ?
C89 C82 C83 116.00(16) . . ?
C16 C15 C8 123.87(17) . . ?
C16 C15 C20 117.38(19) . . ?
C20 C15 C8 118.59(18) . . ?
C118 C119 C120 117.59(17) . . ?
C118 C119 C122 121.56(17) . . ?
C120 C119 C122 120.84(18) . . ?
C97 C96 C95 122.87(16) . . ?
C97 C96 C101 117.78(18) . . ?
C101 C96 C95 119.09(17) . . ?
C43 C49 C50 113.88(14) . . ?
C56 C49 C43 111.14(15) . . ?
C56 C49 C50 112.38(14) . . ?
C55 C50 C49 119.63(16) . . ?
C55 C50 C51 118.16(19) . . ?
C51 C50 C49 121.84(18) . . ?
C80 C79 C78 122.37(16) . . ?
C47 C62 C69 112.09(15) . . ?
C47 C62 C63 114.09(17) . . ?
C69 C62 C63 111.36(15) . . ?
C2 C21 C28 110.06(15) . . ?
C22 C21 C2 111.18(14) . . ?
C22 C21 C28 113.95(14) . . ?
C37 C36 C35 120.38(18) . . ?
C45 C44 C43 122.45(17) . . ?
C119 C120 C121 122.20(17) . . ?
C105 C106 C107 119.88(18) . . ?
C44 C45 C48 121.27(18) . . ?
C46 C45 C44 117.36(16) . . ?
C46 C45 C48 121.37(18) . . ?
C131 C130 C123 123.62(18) . . ?
C131 C130 C135 118.13(18) . . ?
C135 C130 C123 118.21(17) . . ?
C29 C28 C21 119.75(19) . . ?
C33 C28 C21 122.50(18) . . ?
C33 C28 C29 117.70(19) . . ?
C102 C107 C106 121.05(17) . . ?
C5 C4 C7 122.20(17) . . ?
C3 C4 C5 117.45(16) . . ?
C3 C4 C7 120.30(17) . . ?
C117 C123 C124 112.79(15) . . ?
C117 C123 C130 111.76(15) . . ?
C124 C123 C130 112.61(15) . . ?
C121 C136 C137 113.37(16) . . ?
C143 C136 C121 107.14(15) . . ?
C143 C136 C137 115.67(16) . . ?
C38 C39 C40 121.39(18) . . ?
C4 C5 C6 122.90(17) . . ?
C94 C89 C82 120.17(18) . . ?
C90 C89 C82 122.10(18) . . ?
C90 C89 C94 117.7(2) . . ?
C50 C55 C54 121.02(18) . . ?
C60 C61 C56 121.72(18) . . ?
C104 C105 C106 119.48(18) . . ?
C26 C27 C22 121.09(19) . . ?
C39 C38 C37 117.89(17) . . ?
C39 C38 C41 121.39(19) . . ?
C37 C38 C41 120.72(19) . . ?
C45 C46 C47 122.65(17) . . ?
C4 C3 C2 122.24(16) . . ?
C102 C103 C104 120.51(18) . . ?
C124 C125 C126 121.2(2) . . ?
C93 C94 C89 121.7(2) . . ?
C110 C111 C112 120.92(18) . . ?
C70 C69 C62 122.4(2) . . ?
C74 C69 C62 119.56(18) . . ?
C74 C69 C70 118.1(2) . . ?
C130 C131 C132 120.9(2) . . ?
C36 C37 C38 121.45(17) . . ?
C64 C63 C62 124.04(18) . . ?
C68 C63 C62 118.2(2) . . ?
C68 C63 C64 117.8(2) . . ?
C22 C23 C24 120.7(2) . . ?
C84 C83 C82 119.49(18) . . ?
C88 C83 C82 122.4(2) . . ?
C88 C83 C84 117.8(2) . . ?
C98 C97 C96 121.6(2) . . ?
C105 C104 C103 120.76(18) . . ?
C142 C137 C136 119.30(18) . . ?
C138 C137 C136 123.0(2) . . ?
C138 C137 C142 117.6(2) . . ?
C128 C129 C124 121.0(2) . . ?
C58 C57 C56 121.33(18) . . ?
C148 C143 C136 120.72(18) . . ?
C144 C143 C136 121.3(2) . . ?
C144 C143 C148 117.9(2) . . ?
C111 C112 C115 121.3(2) . . ?
C113 C112 C111 118.44(18) . . ?
C113 C112 C115 120.3(2) . . ?
C112 C113 C114 121.14(19) . . ?
C9 C10 C11 121.3(2) . . ?
C59 C60 C61 120.15(18) . . ?
C28 C29 C30 120.6(2) . . ?
C53 C54 C55 120.1(2) . . ?
C25 C26 C27 120.0(2) . . ?
C9 C14 C13 120.1(2) . . ?
C100 C101 C96 121.0(2) . . ?
C60 C59 C58 119.4(2) . . ?
C134 C135 C130 120.9(2) . . ?
C65 C64 C63 121.1(2) . . ?
C28 C33 C32 121.7(2) . . ?
C147 C148 C143 121.4(2) . . ?
C52 C51 C50 120.4(2) . . ?
C57 C58 C59 120.3(2) . . ?
C25 C24 C23 120.2(2) . . ?
C83 C84 C85 121.0(2) . . ?
C127 C128 C129 119.9(2) . . ?
C15 C16 C17 120.9(2) . . ?
C71 C70 C69 120.6(3) . . ?
C97 C98 C99 120.0(2) . . ?
C63 C68 C67 120.4(3) . . ?
C132 C133 C134 119.3(2) . . ?
C127 C126 C125 120.1(2) . . ?
C19 C20 C15 121.6(2) . . ?
C133 C132 C131 120.8(2) . . ?
C26 C25 C24 119.9(2) . . ?
C19 C18 C17 118.9(2) . . ?
C126 C127 C128 119.7(2) . . ?
C69 C74 C73 121.3(2) . . ?
C18 C19 C20 120.4(2) . . ?
C133 C134 C135 120.0(2) . . ?
C137 C142 C141 121.7(2) . . ?
C83 C88 C87 120.8(3) . . ?
C89 C90 C91 120.7(2) . . ?
C31 C32 C33 120.1(3) . . ?
C53 C52 C51 120.7(2) . . ?
C52 C53 C54 119.5(2) . . ?
C13 C12 C11 120.1(2) . . ?
C92 C93 C94 119.8(2) . . ?
C101 C100 C99 120.1(2) . . ?
C30 C31 C32 119.3(2) . . ?
C12 C13 C14 120.5(2) . . ?
C31 C30 C29 120.7(2) . . ?
C12 C11 C10 119.6(2) . . ?
C66 C65 C64 120.3(3) . . ?
C18 C17 C16 120.6(2) . . ?
C98 C99 C100 119.5(2) . . ?
C72 C71 C70 120.2(2) . . ?
C146 C147 C148 119.8(3) . . ?
C66 C67 C68 120.4(3) . . ?
C86 C87 C88 120.2(3) . . ?
C93 C92 C91 119.1(2) . . ?
C145 C144 C143 120.6(3) . . ?
C85 C86 C87 119.6(2) . . ?
C65 C66 C67 119.9(3) . . ?
C86 C85 C84 120.5(3) . . ?
C72 C73 C74 119.7(3) . . ?
C137 C138 C139 120.4(3) . . ?
C73 C72 C71 120.1(3) . . ?
C92 C91 C90 121.0(3) . . ?
C140 C141 C142 119.9(3) . . ?
C139 C140 C141 119.2(3) . . ?
C140 C139 C138 121.2(3) . . ?
C147 C146 C145 119.6(3) . . ?
C146 C145 C144 120.7(3) . . ?
Mg2 O0AA Mg1 87.3(6) . . ?
Mg1 OB Mg2 95.5(6) . . ?

loop_
_geom_bond_atom_site_label_1
_geom_bond_atom_site_label_2
_geom_bond_distance
_geom_bond_site_symmetry_2
_geom_bond_publ_flag
Mg1 N2 2.0593(15) . ?
Mg1 N1 2.0577(15) . ?
Mg1 O0AA 2.019(14) . ?
Mg1 OB 1.848(13) . ?
Mg2 N4 2.0768(15) . ?
Mg2 N3 2.0729(14) . ?
Mg2 O0AA 2.019(13) . ?
Mg2 OB 1.918(12) . ?
N2 C34 1.339(2) . ?
N2 C42 1.427(2) . ?
N1 C34 1.337(2) . ?
N1 C1 1.419(2) . ?
N4 C108 1.338(2) . ?
N4 C116 1.422(2) . ?
N3 C108 1.335(2) . ?
N3 C75 1.421(2) . ?
C34 C35 1.490(2) . ?
C108 C109 1.497(2) . ?
C75 C80 1.412(2) . ?
C75 C76 1.414(2) . ?
C1 C2 1.408(2) . ?
C1 C6 1.416(2) . ?
C35 C40 1.392(2) . ?
C35 C36 1.391(2) . ?
C109 C110 1.386(2) . ?
C109 C114 1.387(2) . ?
C80 C95 1.522(2) . ?
C80 C79 1.389(2) . ?
C9 C8 1.530(2) . ?
C9 C10 1.381(3) . ?
C9 C14 1.392(3) . ?
C117 C116 1.408(2) . ?
C117 C118 1.398(2) . ?
C117 C123 1.523(2) . ?
C116 C121 1.413(2) . ?
C124 C123 1.529(3) . ?
C124 C125 1.383(3) . ?
C124 C129 1.396(3) . ?
C76 C77 1.397(2) . ?
C76 C82 1.529(2) . ?
C42 C43 1.409(2) . ?
C42 C47 1.412(2) . ?
C43 C49 1.528(2) . ?
C43 C44 1.389(2) . ?
C2 C21 1.523(2) . ?
C2 C3 1.393(2) . ?
C47 C62 1.524(2) . ?
C47 C46 1.394(2) . ?
C22 C21 1.523(2) . ?
C22 C27 1.391(3) . ?
C22 C23 1.390(3) . ?
C121 C120 1.392(3) . ?
C121 C136 1.533(2) . ?
C40 C39 1.388(3) . ?
C95 C102 1.533(2) . ?
C95 C96 1.524(3) . ?
C8 C6 1.525(2) . ?
C8 C15 1.533(3) . ?
C6 C5 1.392(2) . ?
C110 C111 1.389(3) . ?
C102 C107 1.389(3) . ?
C102 C103 1.385(2) . ?
C114 C113 1.389(3) . ?
C78 C77 1.386(3) . ?
C78 C79 1.392(2) . ?
C78 C81 1.509(2) . ?
C118 C119 1.382(3) . ?
C56 C49 1.522(3) . ?
C56 C61 1.389(2) . ?
C56 C57 1.394(3) . ?
C82 C89 1.519(3) . ?
C82 C83 1.530(2) . ?
C15 C16 1.381(3) . ?
C15 C20 1.385(3) . ?
C119 C120 1.389(3) . ?
C119 C122 1.511(3) . ?
C96 C97 1.389(3) . ?
C96 C101 1.397(3) . ?
C49 C50 1.535(3) . ?
C50 C55 1.386(3) . ?
C50 C51 1.391(3) . ?
C62 C69 1.528(3) . ?
C62 C63 1.532(3) . ?
C21 C28 1.531(3) . ?
C36 C37 1.383(3) . ?
C44 C45 1.389(3) . ?
C106 C107 1.393(3) . ?
C106 C105 1.383(3) . ?
C45 C46 1.384(3) . ?
C45 C48 1.505(3) . ?
C130 C123 1.534(2) . ?
C130 C131 1.377(3) . ?
C130 C135 1.398(3) . ?
C28 C29 1.390(3) . ?
C28 C33 1.381(3) . ?
C4 C5 1.390(3) . ?
C4 C3 1.378(3) . ?
C4 C7 1.510(3) . ?
C136 C137 1.536(3) . ?
C136 C143 1.521(3) . ?
C39 C38 1.385(3) . ?
C89 C94 1.391(3) . ?
C89 C90 1.379(3) . ?
C55 C54 1.389(3) . ?
C61 C60 1.382(3) . ?
C105 C104 1.370(3) . ?
C27 C26 1.388(3) . ?
C38 C37 1.388(3) . ?
C38 C41 1.509(3) . ?
C103 C104 1.394(3) . ?
C125 C126 1.389(3) . ?
C94 C93 1.386(3) . ?
C111 C112 1.392(3) . ?
C69 C70 1.392(3) . ?
C69 C74 1.384(3) . ?
C131 C132 1.389(3) . ?
C63 C64 1.391(3) . ?
C63 C68 1.389(3) . ?
C23 C24 1.391(3) . ?
C83 C84 1.389(3) . ?
C83 C88 1.386(3) . ?
C97 C98 1.380(3) . ?
C137 C142 1.382(3) . ?
C137 C138 1.381(3) . ?
C129 C128 1.386(3) . ?
C57 C58 1.381(3) . ?
C143 C148 1.396(3) . ?
C143 C144 1.389(3) . ?
C112 C113 1.379(3) . ?
C112 C115 1.514(3) . ?
C10 C11 1.391(3) . ?
C60 C59 1.373(3) . ?
C29 C30 1.395(3) . ?
C54 C53 1.375(3) . ?
C26 C25 1.373(3) . ?
C14 C13 1.393(3) . ?
C101 C100 1.385(3) . ?
C59 C58 1.382(3) . ?
C135 C134 1.389(3) . ?
C64 C65 1.389(3) . ?
C33 C32 1.388(3) . ?
C148 C147 1.387(3) . ?
C51 C52 1.389(3) . ?
C24 C25 1.379(4) . ?
C84 C85 1.391(3) . ?
C128 C127 1.382(4) . ?
C16 C17 1.391(3) . ?
C70 C71 1.386(4) . ?
C98 C99 1.383(4) . ?
C68 C67 1.400(4) . ?
C133 C132 1.373(4) . ?
C133 C134 1.384(4) . ?
C126 C127 1.376(4) . ?
C20 C19 1.382(3) . ?
C18 C19 1.369(4) . ?
C18 C17 1.375(4) . ?
C74 C73 1.386(4) . ?
C142 C141 1.383(4) . ?
C88 C87 1.398(4) . ?
C90 C91 1.383(4) . ?
C32 C31 1.375(4) . ?
C52 C53 1.371(4) . ?
C12 C13 1.371(4) . ?
C12 C11 1.373(4) . ?
C93 C92 1.370(4) . ?
C100 C99 1.390(4) . ?
C31 C30 1.371(4) . ?
C65 C66 1.361(4) . ?
C71 C72 1.374(5) . ?
C147 C146 1.376(4) . ?
C67 C66 1.370(5) . ?
C87 C86 1.375(5) . ?
C92 C91 1.383(5) . ?
C144 C145 1.384(4) . ?
C86 C85 1.365(5) . ?
C73 C72 1.372(4) . ?
C138 C139 1.395(4) . ?
C141 C140 1.378(4) . ?
C140 C139 1.355(5) . ?
C146 C145 1.381(5) . ?

loop_
_exptl_oxdiff_crystal_face_indexfrac_h
_exptl_oxdiff_crystal_face_indexfrac_k
_exptl_oxdiff_crystal_face_indexfrac_l
_exptl_oxdiff_crystal_face_x
_exptl_oxdiff_crystal_face_y
_exptl_oxdiff_crystal_face_z
9.7185 9.2280 -11.0302 -0.7610 0.4463 0.4709
-12.2298 6.2786 -1.5307 0.4588 -0.2716 0.8460
9.2145 -8.7731 4.6354 -0.2330 0.1391 -0.9625
10.8479 8.4692 -10.7347 -0.7983 0.4685 0.3784
8.8735 -10.6652 -9.8057 -0.7635 -0.4864 -0.4248
2.5825 0.4481 -15.7830 -0.6879 -0.4404 0.5770
-9.6850 -10.3410 9.4587 0.6967 -0.5543 -0.4554
10.8643 -6.9564 3.6425 -0.3284 0.2585 -0.9085
-8.3994 11.4746 8.8659 0.7130 0.5106 0.4806
-1.8201 -0.4993 15.5909 0.6500 0.4631 -0.6026
5.3300 4.7187 11.1414 0.2198 0.8495 -0.4797
6.3568 -4.2685 10.4383 0.1156 0.4419 -0.8896
-5.9469 -1.5040 -11.3480 -0.1896 -0.7307 0.6559

loop_
_smtbx_masks_void_nr
_smtbx_masks_void_average_x
_smtbx_masks_void_average_y
_smtbx_masks_void_average_z
_smtbx_masks_void_volume
_smtbx_masks_void_count_electrons
_smtbx_masks_void_content
1 0.000 0.500 0.000 1252.5 289.9 'benzene x 7'
2 0.500 1.000 0.500 1252.5 289.9 'benzene x 7'
